data_4035754
loop_
_publ_author_name
'Jurczak, Janusz'
'Sobczuk, Adam'
'Da Browa, Kajetan'
'Lindner, Marcin'
'Niedba\/la, Patryk'

_publ_section_title
;
 An Indirect Synthetic Approach toward Conformationally Constrained
 20-Membered Unclosed Cryptands via Late-Stage Installation of
 Intraannular Substituents.
;
_journal_issue 21
_journal_name_full 'The Journal of organic chemistry'
_journal_page_first 13560
_journal_page_last 13567
_journal_paper_doi 10.1021/acs.joc.8b02160
_journal_volume 83
_journal_year 2018
_chemical_formula_sum 'C29 H34 N2 O9'
_chemical_formula_weight 554.58
_space_group_IT_number 14
_space_group_name_Hall '-P 2ybc'
_space_group_name_H-M_alt 'P 1 21/c 1'
_symmetry_cell_setting monoclinic
_symmetry_space_group_name_H-M 'P 1 21/c 1'
_atom_sites_solution_hydrogens geom
_atom_sites_solution_primary direct
_atom_sites_solution_secondary difmap
_audit_creation_method SHELXL-97
_cell_angle_alpha 90.00
_cell_angle_beta 108.059(3)
_cell_angle_gamma 90.00
_cell_formula_units_Z 4
_cell_length_a 15.4069(5)
_cell_length_b 8.8605(3)
_cell_length_c 21.2971(6)
_cell_measurement_reflns_used 43765
_cell_measurement_temperature 100(2)
_cell_measurement_theta_max 28.69
_cell_measurement_theta_min 2.69
_cell_volume 2764.11(16)
_computing_cell_refinement
;
CrysAlis RED, Oxford Diffraction Ltd.,
Version 1.171.27p5 beta 
;
_computing_data_collection
;
CrysAlis CCD, Oxford Diffraction Ltd.,
Version 1.171.27p5 beta 
;
_computing_data_reduction
;
CrysAlis RED, Oxford Diffraction Ltd.,
Version 1.171.27p5 beta 
;
_computing_molecular_graphics 'Diamond 1.2'
_computing_publication_material SHELXTL-97
_computing_structure_refinement 'SHELXL-97 (Sheldrick, 1997)'
_computing_structure_solution 'SHELXS-97 (Sheldrick, 1990)'
_diffrn_ambient_temperature 100(2)
_diffrn_detector_area_resol_mean 8.6479
_diffrn_measured_fraction_theta_full 0.989
_diffrn_measured_fraction_theta_max 0.953
_diffrn_measurement_device_type KM4CCD
_diffrn_measurement_method 'omega scan'
_diffrn_radiation_monochromator graphite
_diffrn_radiation_source 'fine-focus sealed tube'
_diffrn_radiation_type MoK\a
_diffrn_radiation_wavelength 0.71073
_diffrn_reflns_av_R_equivalents 0.0237
_diffrn_reflns_av_sigmaI/netI 0.0250
_diffrn_reflns_limit_h_max 20
_diffrn_reflns_limit_h_min -20
_diffrn_reflns_limit_k_max 11
_diffrn_reflns_limit_k_min -11
_diffrn_reflns_limit_l_max 28
_diffrn_reflns_limit_l_min -28
_diffrn_reflns_number 43765
_diffrn_reflns_theta_full 28.00
_diffrn_reflns_theta_max 28.69
_diffrn_reflns_theta_min 2.69
_diffrn_standards_decay_% 2
_diffrn_standards_interval_count '50 frames'
_diffrn_standards_interval_time '2700 sec.'
_diffrn_standards_number '1 frame'
_exptl_absorpt_coefficient_mu 0.099
_exptl_absorpt_correction_T_max 0.98
_exptl_absorpt_correction_T_min 0.92
_exptl_absorpt_correction_type empirical
_exptl_absorpt_process_details
;
SCALE3 ABSPACK - An Oxford Diffraction program 
;
_exptl_crystal_colour colourless
_exptl_crystal_density_diffrn 1.333
_exptl_crystal_density_method 'not measured'
_exptl_crystal_description prismatic
_exptl_crystal_F_000 1176
_exptl_crystal_size_max 0.82
_exptl_crystal_size_mid 0.35
_exptl_crystal_size_min 0.15
_refine_diff_density_max 0.358
_refine_diff_density_min -0.278
_refine_diff_density_rms 0.068
_refine_ls_extinction_coef 0.0019(8)
_refine_ls_extinction_expression Fc^*^=kFc[1+0.001xFc^2^\l^3^/sin(2\q)]^-1/4^
_refine_ls_extinction_method SHELXL
_refine_ls_goodness_of_fit_ref 1.109
_refine_ls_hydrogen_treatment refall
_refine_ls_matrix_type full
_refine_ls_number_parameters 498
_refine_ls_number_reflns 6788
_refine_ls_number_restraints 0
_refine_ls_restrained_S_all 1.109
_refine_ls_R_factor_all 0.0573
_refine_ls_R_factor_gt 0.0430
_refine_ls_shift/su_max 0.001
_refine_ls_shift/su_mean 0.000
_refine_ls_structure_factor_coef Fsqd
_refine_ls_weighting_details 'calc w=1/[\s^2^(Fo^2^)+(0.0878P)^2^+0.0000P] where P=(Fo^2^+2Fc^2^)/3'
_refine_ls_weighting_scheme calc
_refine_ls_wR_factor_gt 0.1216
_refine_ls_wR_factor_ref 0.1382
_reflns_number_gt 5254
_reflns_number_total 6788
_reflns_threshold_expression >2sigma(I)
_cod_data_source_file jo8b02160_si_002.cif
_cod_data_source_block UC18
_cod_depositor_comments
;
The following automatic conversions were performed:

data item '_symmetry_cell_setting' value 'Monoclinic' was changed to
'monoclinic' in accordance with the
/home/data/users/saulius/crontab/automatic-downloads/current/ACS/lib/dictionaries/cif_core.dic
dictionary named 'cif_core.dic' version 2.4.2 last updated on
2011-04-26.

Automatic conversion script
Id: cif_fix_values 6909 2019-04-08 15:41:33Z antanas 
;
_cod_original_cell_volume 2764.11(15)
_cod_original_sg_symbol_H-M P2(1)/c
_cod_database_code 4035754

loop_
_symmetry_equiv_pos_as_xyz
'x, y, z'
'-x, y+1/2, -z+1/2'
'-x, -y, -z'
'x, -y-1/2, z-1/2'

loop_
_atom_site_label
_atom_site_type_symbol
_atom_site_fract_x
_atom_site_fract_y
_atom_site_fract_z
_atom_site_U_iso_or_equiv
_atom_site_adp_type
_atom_site_occupancy
_atom_site_symmetry_multiplicity
_atom_site_calc_flag
O1 O 0.14500(6) 0.83682(10) 0.57503(4) 0.0191(2) Uani 1 1 d
O2 O 0.32485(6) 1.06581(11) 0.68073(5) 0.0237(2) Uani 1 1 d
O3 O 0.37485(7) 0.99158(11) 0.48892(5) 0.0224(2) Uani 1 1 d
O4 O 0.22070(7) 1.09202(11) 0.25946(5) 0.0249(2) Uani 1 1 d
O5 O 0.06667(6) 0.70545(10) 0.26604(5) 0.0207(2) Uani 1 1 d
O6 O -0.03278(6) 0.79461(10) 0.35131(4) 0.0179(2) Uani 1 1 d
O7 O 0.03412(6) 0.67682(10) 0.47347(4) 0.0177(2) Uani 1 1 d
O8 O 0.40261(7) 1.47491(11) 0.39636(5) 0.0273(2) Uani 1 1 d
N1 N 0.32859(8) 0.88956(13) 0.60316(5) 0.0183(2) Uani 1 1 d
N2 N 0.03677(8) 0.93940(13) 0.21941(5) 0.0178(2) Uani 1 1 d
C1 C 0.11663(8) 0.90752(14) 0.51375(6) 0.0163(3) Uani 1 1 d
C2 C 0.18765(9) 0.93136(15) 0.63028(7) 0.0183(3) Uani 1 1 d
C3 C 0.28725(9) 0.96802(14) 0.63954(6) 0.0174(3) Uani 1 1 d
C4 C 0.42156(9) 0.92418(16) 0.60252(7) 0.0205(3) Uani 1 1 d
C5 C 0.42180(10) 1.04981(16) 0.55390(7) 0.0218(3) Uani 1 1 d
C6 C 0.30159(9) 1.03373(15) 0.37593(7) 0.0205(3) Uani 1 1 d
C7 C 0.35664(9) 1.09206(15) 0.43665(7) 0.0195(3) Uani 1 1 d
C8 C 0.38973(9) 1.23952(16) 0.44283(7) 0.0212(3) Uani 1 1 d
C9 C 0.36608(9) 1.33184(15) 0.38619(7) 0.0210(3) Uani 1 1 d
C10 C 0.31173(9) 1.27846(15) 0.32514(7) 0.0204(3) Uani 1 1 d
C11 C 0.27964(9) 1.12881(15) 0.32119(7) 0.0191(3) Uani 1 1 d
C12 C 0.20451(9) 0.93719(15) 0.23853(7) 0.0212(3) Uani 1 1 d
C13 C 0.10925(9) 0.93108(15) 0.18806(7) 0.0190(3) Uani 1 1 d
C14 C 0.02171(9) 0.82528(14) 0.25608(6) 0.0166(3) Uani 1 1 d
C15 C -0.05783(9) 0.84658(15) 0.28413(6) 0.0169(3) Uani 1 1 d
C16 C 0.06091(8) 0.82097(13) 0.46175(6) 0.0154(3) Uani 1 1 d
C17 C 0.02792(8) 0.88458(14) 0.39825(6) 0.0163(3) Uani 1 1 d
C18 C 0.05338(9) 1.03082(15) 0.38634(7) 0.0187(3) Uani 1 1 d
C19 C 0.11035(9) 1.11355(15) 0.43869(7) 0.0205(3) Uani 1 1 d
C20 C 0.14162(9) 1.05470(14) 0.50228(7) 0.0188(3) Uani 1 1 d
C21 C 0.08150(9) 0.55629(15) 0.44987(7) 0.0194(3) Uani 1 1 d
C22 C 0.17701(9) 0.53029(14) 0.49593(6) 0.0177(3) Uani 1 1 d
C23 C 0.18994(10) 0.44464(15) 0.55352(7) 0.0205(3) Uani 1 1 d
C24 C 0.27768(10) 0.41986(16) 0.59698(7) 0.0265(3) Uani 1 1 d
C25 C 0.35352(10) 0.47926(17) 0.58277(8) 0.0293(3) Uani 1 1 d
C26 C 0.34146(10) 0.56282(17) 0.52531(8) 0.0291(3) Uani 1 1 d
C27 C 0.25392(10) 0.58914(16) 0.48213(7) 0.0233(3) Uani 1 1 d
C28 C 0.36917(12) 1.58152(17) 0.34340(8) 0.0306(3) Uani 1 1 d
H1N H 0.2957(11) 0.8189(19) 0.5749(8) 0.029(4) Uiso 1 1 d
H2A H 0.1867(10) 0.8758(17) 0.6705(7) 0.020(4) Uiso 1 1 d
H2B H 0.1569(11) 1.0206(18) 0.6290(7) 0.019(4) Uiso 1 1 d
H2N H 0.0020(12) 1.019(2) 0.2176(8) 0.029(4) Uiso 1 1 d
H4A H 0.4467(11) 0.8287(18) 0.5897(8) 0.024(4) Uiso 1 1 d
H4B H 0.4563(11) 0.9558(19) 0.6473(8) 0.026(4) Uiso 1 1 d
H5A H 0.4876(12) 1.0812(18) 0.5579(8) 0.029(4) Uiso 1 1 d
H5B H 0.3884(10) 1.1425(18) 0.5617(7) 0.023(4) Uiso 1 1 d
H6 H 0.2799(11) 0.9240(19) 0.3736(8) 0.030(4) Uiso 1 1 d
H8 H 0.4293(10) 1.2800(18) 0.4857(8) 0.024(4) Uiso 1 1 d
H10 H 0.2957(11) 1.3436(18) 0.2852(8) 0.025(4) Uiso 1 1 d
H12A H 0.2075(10) 0.8643(18) 0.2761(8) 0.024(4) Uiso 1 1 d
H12B H 0.2519(12) 0.9007(19) 0.2162(9) 0.036(5) Uiso 1 1 d
H13A H 0.1035(10) 0.8321(18) 0.1630(8) 0.026(4) Uiso 1 1 d
H13B H 0.1011(10) 1.0147(18) 0.1560(8) 0.022(4) Uiso 1 1 d
H15A H -0.1073(10) 0.7830(17) 0.2604(7) 0.019(4) Uiso 1 1 d
H15B H -0.0784(10) 0.9516(16) 0.2792(7) 0.012(3) Uiso 1 1 d
H18 H 0.0297(11) 1.0724(18) 0.3439(9) 0.028(4) Uiso 1 1 d
H19 H 0.1268(11) 1.214(2) 0.4298(8) 0.030(4) Uiso 1 1 d
H20 H 0.1800(11) 1.1125(18) 0.5381(8) 0.022(4) Uiso 1 1 d
H21A H 0.0857(11) 0.5827(18) 0.4052(8) 0.026(4) Uiso 1 1 d
H21B H 0.0416(11) 0.4673(18) 0.4487(7) 0.022(4) Uiso 1 1 d
H23 H 0.1371(10) 0.4019(17) 0.5627(7) 0.019(4) Uiso 1 1 d
H24 H 0.2852(12) 0.359(2) 0.6368(9) 0.034(5) Uiso 1 1 d
H25 H 0.4166(13) 0.461(2) 0.6124(9) 0.038(5) Uiso 1 1 d
H26 H 0.3914(13) 0.607(2) 0.5123(9) 0.043(5) Uiso 1 1 d
H27 H 0.2463(10) 0.6481(18) 0.4424(8) 0.023(4) Uiso 1 1 d
H28A H 0.3975(12) 1.6789(19) 0.3592(9) 0.032(4) Uiso 1 1 d
H28B H 0.2975(12) 1.5933(18) 0.3307(8) 0.028(4) Uiso 1 1 d
H28C H 0.3825(11) 1.5542(19) 0.3044(9) 0.029(4) Uiso 1 1 d
O1S O 0.51930(8) 0.74134(14) 0.79340(6) 0.0389(3) Uani 1 1 d
C2S C 0.45946(12) 0.6667(2) 0.73850(9) 0.0384(4) Uani 1 1 d
H1S H 0.573(2) 0.689(3) 0.8037(14) 0.093(9) Uiso 1 1 d
H2SA H 0.4877(17) 0.654(3) 0.7011(12) 0.076(7) Uiso 1 1 d
H2SB H 0.3958(15) 0.719(3) 0.7218(11) 0.065(7) Uiso 1 1 d
H2SC H 0.4471(14) 0.558(2) 0.7463(10) 0.051(6) Uiso 1 1 d

loop_
_atom_site_aniso_label
_atom_site_aniso_U_11
_atom_site_aniso_U_22
_atom_site_aniso_U_33
_atom_site_aniso_U_23
_atom_site_aniso_U_13
_atom_site_aniso_U_12
O1 0.0204(5) 0.0199(5) 0.0146(4) -0.0001(4) 0.0021(4) -0.0018(4)
O2 0.0213(5) 0.0269(5) 0.0223(5) -0.0077(4) 0.0059(4) -0.0034(4)
O3 0.0275(5) 0.0230(5) 0.0166(5) 0.0020(4) 0.0068(4) 0.0019(4)
O4 0.0268(5) 0.0183(5) 0.0236(5) 0.0018(4) -0.0009(4) -0.0017(4)
O5 0.0228(5) 0.0142(4) 0.0244(5) -0.0014(4) 0.0064(4) 0.0006(4)
O6 0.0197(5) 0.0175(4) 0.0147(4) -0.0001(4) 0.0025(4) -0.0034(4)
O7 0.0182(4) 0.0151(4) 0.0210(5) 0.0012(4) 0.0076(4) -0.0004(3)
O8 0.0335(6) 0.0234(5) 0.0253(5) -0.0007(4) 0.0096(5) -0.0088(4)
N1 0.0179(5) 0.0199(5) 0.0167(5) -0.0013(5) 0.0049(5) 0.0011(4)
N2 0.0186(6) 0.0167(5) 0.0183(6) 0.0003(4) 0.0060(5) 0.0023(4)
C1 0.0143(6) 0.0175(6) 0.0173(6) 0.0015(5) 0.0050(5) 0.0017(5)
C2 0.0186(6) 0.0202(6) 0.0157(6) -0.0012(5) 0.0049(5) -0.0009(5)
C3 0.0185(6) 0.0191(6) 0.0136(6) 0.0021(5) 0.0036(5) 0.0014(5)
C4 0.0177(6) 0.0259(7) 0.0181(7) -0.0003(5) 0.0059(5) 0.0019(5)
C5 0.0197(7) 0.0278(7) 0.0186(7) -0.0010(5) 0.0067(6) 0.0011(5)
C6 0.0207(7) 0.0186(6) 0.0226(7) 0.0022(5) 0.0075(6) 0.0008(5)
C7 0.0201(6) 0.0211(6) 0.0200(7) 0.0024(5) 0.0099(5) 0.0051(5)
C8 0.0205(7) 0.0236(7) 0.0216(7) -0.0023(5) 0.0095(6) -0.0004(5)
C9 0.0198(6) 0.0200(6) 0.0259(7) -0.0004(5) 0.0109(6) -0.0013(5)
C10 0.0194(6) 0.0196(6) 0.0233(7) 0.0034(5) 0.0084(6) 0.0010(5)
C11 0.0156(6) 0.0202(6) 0.0214(7) -0.0007(5) 0.0054(5) 0.0017(5)
C12 0.0206(7) 0.0180(6) 0.0245(7) -0.0001(5) 0.0062(6) 0.0017(5)
C13 0.0204(7) 0.0189(6) 0.0192(7) 0.0000(5) 0.0082(5) 0.0014(5)
C14 0.0180(6) 0.0152(6) 0.0140(6) -0.0028(5) 0.0013(5) -0.0029(5)
C15 0.0175(6) 0.0174(6) 0.0140(6) 0.0008(5) 0.0020(5) -0.0006(5)
C16 0.0145(6) 0.0134(6) 0.0195(6) 0.0001(5) 0.0070(5) 0.0002(5)
C17 0.0140(6) 0.0167(6) 0.0177(6) -0.0022(5) 0.0042(5) 0.0001(5)
C18 0.0209(7) 0.0171(6) 0.0173(7) 0.0015(5) 0.0047(5) 0.0011(5)
C19 0.0216(7) 0.0151(6) 0.0244(7) 0.0009(5) 0.0066(6) -0.0011(5)
C20 0.0177(6) 0.0168(6) 0.0207(7) -0.0022(5) 0.0044(5) 0.0000(5)
C21 0.0218(7) 0.0160(6) 0.0192(7) -0.0014(5) 0.0048(6) 0.0005(5)
C22 0.0208(6) 0.0144(6) 0.0175(6) -0.0043(5) 0.0055(5) 0.0010(5)
C23 0.0240(7) 0.0176(6) 0.0200(7) -0.0013(5) 0.0069(6) 0.0021(5)
C24 0.0296(8) 0.0227(7) 0.0228(7) -0.0016(6) 0.0017(6) 0.0081(6)
C25 0.0222(7) 0.0282(8) 0.0314(8) -0.0133(6) -0.0006(6) 0.0057(6)
C26 0.0217(7) 0.0300(8) 0.0383(9) -0.0137(7) 0.0131(7) -0.0040(6)
C27 0.0270(7) 0.0206(7) 0.0249(7) -0.0042(6) 0.0119(6) -0.0021(5)
C28 0.0426(10) 0.0212(7) 0.0299(8) 0.0016(6) 0.0141(7) -0.0072(6)
O1S 0.0275(6) 0.0377(7) 0.0448(7) -0.0115(5) 0.0014(5) 0.0094(5)
C2S 0.0314(9) 0.0373(10) 0.0362(10) 0.0021(8) -0.0044(7) 0.0048(7)

loop_
_atom_type_symbol
_atom_type_description
_atom_type_scat_dispersion_real
_atom_type_scat_dispersion_imag
_atom_type_scat_source
C C 0.0033 0.0016 'International Tables Vol C Tables 4.2.6.8 and 6.1.1.4'
H H 0.0000 0.0000 'International Tables Vol C Tables 4.2.6.8 and 6.1.1.4'
N N 0.0061 0.0033 'International Tables Vol C Tables 4.2.6.8 and 6.1.1.4'
O O 0.0106 0.0060 'International Tables Vol C Tables 4.2.6.8 and 6.1.1.4'

loop_
_geom_angle_atom_site_label_1
_geom_angle_atom_site_label_2
_geom_angle_atom_site_label_3
_geom_angle
C1 O1 C2 116.09(10)
C7 O3 C5 117.23(10)
C11 O4 C12 121.17(10)
C17 O6 C15 116.46(9)
C16 O7 C21 113.62(9)
C9 O8 C28 116.85(11)
C3 N1 C4 122.46(12)
C3 N1 H1N 118.3(10)
C4 N1 H1N 118.9(10)
C14 N2 C13 121.31(11)
C14 N2 H2N 114.9(11)
C13 N2 H2N 123.8(11)
O1 C1 C16 115.64(11)
O1 C1 C20 123.98(12)
C16 C1 C20 120.37(12)
O1 C2 C3 114.86(11)
O1 C2 H2A 107.1(9)
C3 C2 H2A 106.2(9)
O1 C2 H2B 112.3(10)
C3 C2 H2B 108.1(10)
H2A C2 H2B 108.0(13)
O2 C3 N1 124.72(12)
O2 C3 C2 118.16(11)
N1 C3 C2 117.11(11)
N1 C4 C5 111.54(11)
N1 C4 H4A 106.7(9)
C5 C4 H4A 110.4(9)
N1 C4 H4B 106.9(9)
C5 C4 H4B 109.7(10)
H4A C4 H4B 111.5(13)
O3 C5 C4 106.55(11)
O3 C5 H5A 111.3(9)
C4 C5 H5A 110.6(9)
O3 C5 H5B 108.6(9)
C4 C5 H5B 111.9(9)
H5A C5 H5B 107.9(13)
C11 C6 C7 117.91(12)
C11 C6 H6 122.9(9)
C7 C6 H6 119.2(9)
O3 C7 C8 123.35(12)
O3 C7 C6 114.65(11)
C8 C7 C6 122.00(12)
C7 C8 C9 118.26(13)
C7 C8 H8 121.8(9)
C9 C8 H8 119.9(9)
O8 C9 C10 123.90(12)
O8 C9 C8 114.54(12)
C10 C9 C8 121.55(12)
C9 C10 C11 118.27(12)
C9 C10 H10 121.3(9)
C11 C10 H10 120.4(9)
O4 C11 C6 124.74(12)
O4 C11 C10 113.13(12)
C6 C11 C10 122.00(13)
O4 C12 C13 106.74(11)
O4 C12 H12A 113.6(9)
C13 C12 H12A 109.3(9)
O4 C12 H12B 111.1(10)
C13 C12 H12B 109.0(10)
H12A C12 H12B 107.1(13)
N2 C13 C12 112.21(11)
N2 C13 H13A 109.1(9)
C12 C13 H13A 107.9(9)
N2 C13 H13B 108.9(9)
C12 C13 H13B 110.4(9)
H13A C13 H13B 108.2(12)
O5 C14 N2 123.55(12)
O5 C14 C15 120.45(11)
N2 C14 C15 115.96(11)
O6 C15 C14 110.38(10)
O6 C15 H15A 105.1(9)
C14 C15 H15A 108.9(9)
O6 C15 H15B 112.9(8)
C14 C15 H15B 110.3(8)
H15A C15 H15B 109.0(12)
O7 C16 C1 120.33(11)
O7 C16 C17 120.17(11)
C1 C16 C17 119.40(11)
O6 C17 C18 124.38(11)
O6 C17 C16 115.08(11)
C18 C17 C16 120.48(12)
C19 C18 C17 118.96(12)
C19 C18 H18 121.6(10)
C17 C18 H18 119.4(10)
C20 C19 C18 121.59(12)
C20 C19 H19 120.5(10)
C18 C19 H19 117.9(10)
C19 C20 C1 119.16(12)
C19 C20 H20 121.2(9)
C1 C20 H20 119.6(9)
O7 C21 C22 112.10(10)
O7 C21 H21A 109.9(9)
C22 C21 H21A 108.4(9)
O7 C21 H21B 102.5(9)
C22 C21 H21B 111.4(9)
H21A C21 H21B 112.5(13)
C23 C22 C27 118.85(12)
C23 C22 C21 119.70(12)
C27 C22 C21 121.44(12)
C24 C23 C22 120.64(13)
C24 C23 H23 120.3(9)
C22 C23 H23 119.1(9)
C25 C24 C23 119.93(14)
C25 C24 H24 120.8(10)
C23 C24 H24 119.3(10)
C26 C25 C24 119.85(14)
C26 C25 H25 118.8(11)
C24 C25 H25 121.3(11)
C25 C26 C27 120.40(14)
C25 C26 H26 124.0(11)
C27 C26 H26 115.6(11)
C26 C27 C22 120.32(14)
C26 C27 H27 119.7(9)
C22 C27 H27 120.0(9)
O8 C28 H28A 107.3(10)
O8 C28 H28B 110.9(9)
H28A C28 H28B 108.7(13)
O8 C28 H28C 113.4(10)
H28A C28 H28C 109.4(14)
H28B C28 H28C 107.1(14)
C2S O1S H1S 105.7(18)
O1S C2S H2SA 111.6(15)
O1S C2S H2SB 112.3(13)
H2SA C2S H2SB 111.3(19)
O1S C2S H2SC 114.9(12)
H2SA C2S H2SC 100.0(18)
H2SB C2S H2SC 106.0(17)

loop_
_geom_bond_atom_site_label_1
_geom_bond_atom_site_label_2
_geom_bond_distance
O1 C1 1.3904(15)
O1 C2 1.4277(16)
O2 C3 1.2413(16)
O3 C7 1.3846(16)
O3 C5 1.4436(17)
O4 C11 1.3853(16)
O4 C12 1.4401(16)
O5 C14 1.2494(15)
O6 C17 1.3893(15)
O6 C15 1.4373(15)
O7 C16 1.3885(14)
O7 C21 1.4674(15)
O8 C9 1.3766(16)
O8 C28 1.4386(18)
N1 C3 1.3398(16)
N1 C4 1.4690(17)
N1 H1N 0.906(17)
N2 C14 1.3411(16)
N2 C13 1.4698(16)
N2 H2N 0.882(18)
C1 C16 1.4007(18)
C1 C20 1.4025(18)
C2 C3 1.5204(18)
C2 H2A 0.992(15)
C2 H2B 0.918(16)
C4 C5 1.5210(19)
C4 H4A 1.003(16)
C4 H4B 0.978(17)
C5 H5A 1.028(17)
C5 H5B 1.010(16)
C6 C11 1.3923(18)
C6 C7 1.4067(19)
C6 H6 1.024(17)
C7 C8 1.3939(19)
C8 C9 1.4087(19)
C8 H8 0.995(16)
C9 C10 1.3930(19)
C10 C11 1.4085(18)
C10 H10 0.994(16)
C12 C13 1.5278(19)
C12 H12A 1.018(16)
C12 H12B 1.040(17)
C13 H13A 1.015(16)
C13 H13B 0.988(16)
C14 C15 1.5323(17)
C15 H15A 0.956(15)
C15 H15B 0.978(14)
C16 C17 1.4066(18)
C17 C18 1.3996(18)
C18 C19 1.3942(19)
C18 H18 0.939(17)
C19 C20 1.3906(19)
C19 H19 0.958(17)
C20 H20 0.956(16)
C21 C22 1.5118(19)
C21 H21A 1.001(17)
C21 H21B 0.995(16)
C22 C23 1.4030(18)
C22 C27 1.4066(19)
C23 C24 1.399(2)
C23 H23 0.971(15)
C24 C25 1.398(2)
C24 H24 0.980(18)
C25 C26 1.393(2)
C25 H25 0.99(2)
C26 C27 1.396(2)
C26 H26 0.977(19)
C27 H27 0.971(16)
C28 H28A 0.978(18)
C28 H28B 1.058(17)
C28 H28C 0.947(17)
O1S C2S 1.409(2)
O1S H1S 0.92(3)
C2S H2SA 1.03(2)
C2S H2SB 1.04(2)
C2S H2SC 1.01(2)

loop_
_geom_hbond_atom_site_label_D
_geom_hbond_atom_site_label_H
_geom_hbond_atom_site_label_A
_geom_hbond_distance_DH
_geom_hbond_distance_HA
_geom_hbond_distance_DA
_geom_hbond_angle_DHA
_geom_hbond_site_symmetry_A
N1 H1N O1 0.906(17) 2.328(16) 2.7436(14) 107.7(12) .
N2 H2N O5 0.882(18) 2.046(19) 2.9154(15) 168.2(16) 2
O1S H1S O2 0.92(3) 1.85(3) 2.7690(15) 174(3) 2_646

loop_
_geom_torsion_atom_site_label_1
_geom_torsion_atom_site_label_2
_geom_torsion_atom_site_label_3
_geom_torsion_atom_site_label_4
_geom_torsion
C2 O1 C1 C16 -169.13(10)
C2 O1 C1 C20 11.82(17)
C1 O1 C2 C3 -79.51(14)
C4 N1 C3 O2 -7.5(2)
C4 N1 C3 C2 173.77(11)
O1 C2 C3 O2 170.20(11)
O1 C2 C3 N1 -11.03(17)
C3 N1 C4 C5 -84.06(15)
C7 O3 C5 C4 172.43(10)
N1 C4 C5 O3 -65.44(14)
C5 O3 C7 C8 7.19(18)
C5 O3 C7 C6 -172.87(11)
C11 C6 C7 O3 179.39(11)
C11 C6 C7 C8 -0.67(19)
O3 C7 C8 C9 -179.53(11)
C6 C7 C8 C9 0.53(19)
C28 O8 C9 C10 11.25(19)
C28 O8 C9 C8 -170.20(12)
C7 C8 C9 O8 -179.11(11)
C7 C8 C9 C10 -0.52(19)
O8 C9 C10 C11 179.11(12)
C8 C9 C10 C11 0.65(19)
C12 O4 C11 C6 -24.79(19)
C12 O4 C11 C10 159.25(11)
C7 C6 C11 O4 -174.81(12)
C7 C6 C11 C10 0.80(19)
C9 C10 C11 O4 175.28(11)
C9 C10 C11 C6 -0.80(19)
C11 O4 C12 C13 153.16(11)
C14 N2 C13 C12 -69.46(15)
O4 C12 C13 N2 -76.02(13)
C13 N2 C14 O5 -0.33(19)
C13 N2 C14 C15 -178.18(11)
C17 O6 C15 C14 73.01(13)
O5 C14 C15 O6 43.98(16)
N2 C14 C15 O6 -138.10(11)
C21 O7 C16 C1 -106.06(13)
C21 O7 C16 C17 77.67(14)
O1 C1 C16 O7 2.71(17)
C20 C1 C16 O7 -178.21(11)
O1 C1 C16 C17 179.00(10)
C20 C1 C16 C17 -1.91(18)
C15 O6 C17 C18 11.12(17)
C15 O6 C17 C16 -171.55(10)
O7 C16 C17 O6 1.44(16)
C1 C16 C17 O6 -174.86(10)
O7 C16 C17 C18 178.89(11)
C1 C16 C17 C18 2.59(19)
O6 C17 C18 C19 175.84(11)
C16 C17 C18 C19 -1.36(19)
C17 C18 C19 C20 -0.6(2)
C18 C19 C20 C1 1.2(2)
O1 C1 C20 C19 179.04(11)
C16 C1 C20 C19 0.03(19)
C16 O7 C21 C22 77.92(13)
O7 C21 C22 C23 79.90(14)
O7 C21 C22 C27 -100.67(14)
C27 C22 C23 C24 0.88(19)
C21 C22 C23 C24 -179.67(12)
C22 C23 C24 C25 -0.7(2)
C23 C24 C25 C26 -0.1(2)
C24 C25 C26 C27 0.7(2)
C25 C26 C27 C22 -0.6(2)
C23 C22 C27 C26 -0.21(19)
C21 C22 C27 C26 -179.66(12)
